data_7024426
loop_
_publ_author_name
'Wikstrom, Jeffrey P.'
'Filatov, Alexander S.'
'Mikhalyova, Elena A.'
'Shatruk, Michael'
'Foxman, Bruce M.'
'Rybak-Akimova, Elena V'

_publ_section_title
;
 Carbonate formation within a nickel dimer: synthesis of a coordinatively
 unsaturated bis(mu-hydroxo) dinickel complex and its reactivity toward
 carbon dioxide.
;
_journal_issue 10
_journal_name_full 'Dalton transactions (Cambridge, England : 2003)'
_journal_page_first 2504
_journal_page_last 2514
_journal_paper_doi 10.1039/b916832j
_journal_volume 39
_journal_year 2010
_chemical_formula_moiety 'C34 H48 N6 Ni2 O2, 2(Cl O4)'
_chemical_formula_sum 'C34 H48 Cl2 N6 Ni2 O10'
_chemical_formula_weight 889.10
_chemical_name_systematic
;
bis(bis(2-pyridylmethyl)tert-butylamine)
bis(?-methoxo) dinickel perchlorate
;
_space_group_IT_number 2
_symmetry_cell_setting triclinic
_symmetry_Int_Tables_number 2
_symmetry_space_group_name_Hall '-P 1'
_symmetry_space_group_name_H-M 'P -1'
_atom_sites_solution_hydrogens geom
_atom_sites_solution_primary direct
_atom_sites_solution_secondary difmap
_audit_creation_method SHELXL-97
_cell_angle_alpha 69.725(4)
_cell_angle_beta 82.290(4)
_cell_angle_gamma 80.908(4)
_cell_formula_units_Z 1
_cell_length_a 8.356(2)
_cell_length_b 9.984(3)
_cell_length_c 12.245(3)
_cell_measurement_reflns_used 7037
_cell_measurement_temperature 173(2)
_cell_measurement_theta_max 28.28
_cell_measurement_theta_min 2.19
_cell_volume 942.7(4)
_computing_cell_refinement 'SAINT Ver. 6.22 (Bruker-AXS, 2003)'
_computing_data_collection 'SMART Ver. 5.622 (Bruker-AXS, 2003)'
_computing_data_reduction 'SAINT Ver. 6.22'
_computing_molecular_graphics 'SHELXTL Ver. 6.14'
_computing_publication_material 'SHELXTL Ver. 6.14'
_computing_structure_refinement 'SHELXTL Ver. 6.14'
_computing_structure_solution 'SHELXTL Ver. 6.14 (Bruker-AXS, 2003)'
_diffrn_ambient_temperature 173(2)
_diffrn_measured_fraction_theta_full 0.991
_diffrn_measured_fraction_theta_max 0.901
_diffrn_measurement_device_type 'Bruker SMART APEX CCD area-detector'
_diffrn_measurement_method '0.30\% \w scans'
_diffrn_radiation_monochromator graphite
_diffrn_radiation_source 'fine-focus sealed tube'
_diffrn_radiation_type Mo-K\a
_diffrn_radiation_wavelength 0.71073
_diffrn_reflns_av_R_equivalents 0.0157
_diffrn_reflns_av_sigmaI/netI 0.0207
_diffrn_reflns_limit_h_max 11
_diffrn_reflns_limit_h_min -11
_diffrn_reflns_limit_k_max 12
_diffrn_reflns_limit_k_min -13
_diffrn_reflns_limit_l_max 16
_diffrn_reflns_limit_l_min -16
_diffrn_reflns_number 8163
_diffrn_reflns_theta_full 25.00
_diffrn_reflns_theta_max 28.28
_diffrn_reflns_theta_min 1.78
_diffrn_standards_number 0
_exptl_absorpt_coefficient_mu 1.205
_exptl_absorpt_correction_T_max 0.9204
_exptl_absorpt_correction_T_min 0.7527
_exptl_absorpt_correction_type multi-scan
_exptl_absorpt_process_details
;
SADABS (Bruker-AXS, 2003)
;
_exptl_crystal_colour purple
_exptl_crystal_density_diffrn 1.566
_exptl_crystal_density_method 'not measured'
_exptl_crystal_description block
_exptl_crystal_F_000 464
_exptl_crystal_size_max 0.25
_exptl_crystal_size_mid 0.20
_exptl_crystal_size_min 0.07
_refine_diff_density_max 0.751
_refine_diff_density_min -0.467
_refine_diff_density_rms 0.075
_refine_ls_extinction_method none
_refine_ls_goodness_of_fit_ref 1.021
_refine_ls_hydrogen_treatment noref
_refine_ls_matrix_type full
_refine_ls_number_parameters 248
_refine_ls_number_reflns 4208
_refine_ls_number_restraints 0
_refine_ls_restrained_S_all 1.021
_refine_ls_R_factor_all 0.0339
_refine_ls_R_factor_gt 0.0321
_refine_ls_shift/su_max 0.000
_refine_ls_shift/su_mean 0.000
_refine_ls_structure_factor_coef Fsqd
_refine_ls_weighting_details 'calc w=1/[\s^2^(Fo^2^)+(0.0657P)^2^+0.5352P] where P=(Fo^2^+2Fc^2^)/3'
_refine_ls_weighting_scheme calc
_refine_ls_wR_factor_gt 0.0917
_refine_ls_wR_factor_ref 0.0984
_reflns_number_gt 3991
_reflns_number_total 4208
_reflns_threshold_expression I>2\s(I)
_cod_data_source_file b916832j.txt
_cod_data_source_block 4
_cod_depositor_comments
;
The following automatic conversions were performed:

'_symmetry_cell_setting' value 'Triclinic' changed to 'triclinic'
according to /home/saulius/struct/CIF-dictionaries/cif_core.dic
dictionary named 'cif_core.dic' version 2.4.2 from 2011-04-26.

Automatic conversion script
Id: cif_fix_values 1891 2012-01-12 08:04:46Z andrius 
;
_cod_original_cell_volume 942.8(4)
_cod_original_sg_symbol_Hall '-P 1 '
_cod_original_sg_symbol_H-M 'P -1 '
_cod_database_code 7024426

loop_
_symmetry_equiv_pos_as_xyz
'x, y, z'
'-x, -y, -z'

loop_
_atom_site_label
_atom_site_type_symbol
_atom_site_fract_x
_atom_site_fract_y
_atom_site_fract_z
_atom_site_U_iso_or_equiv
_atom_site_adp_type
_atom_site_occupancy
_atom_site_symmetry_multiplicity
_atom_site_calc_flag
_atom_site_refinement_flags
Ni1 Ni 0.57525(3) 0.92271(2) 0.617243(18) 0.02085(9) Uani 1 1 d .
Cl1 Cl 0.19941(7) 0.39101(5) 0.81937(5) 0.03581(13) Uani 1 1 d .
O1 O 0.1757(3) 0.4985(2) 0.7078(2) 0.0683(6) Uani 1 1 d .
O2 O 0.0788(3) 0.2956(3) 0.8498(2) 0.0755(7) Uani 1 1 d .
O3 O 0.3589(3) 0.3165(2) 0.8101(3) 0.0781(7) Uani 1 1 d .
O4 O 0.1931(4) 0.4589(3) 0.9036(2) 0.0875(9) Uani 1 1 d .
O5 O 0.63030(15) 1.04561(14) 0.45887(11) 0.0244(3) Uani 1 1 d .
N1 N 0.45895(19) 0.87927(17) 0.78121(14) 0.0251(3) Uani 1 1 d .
N2 N 0.65263(18) 0.69951(15) 0.68491(13) 0.0222(3) Uani 1 1 d .
N3 N 0.77372(19) 0.93914(17) 0.69018(14) 0.0248(3) Uani 1 1 d .
C1 C 0.4105(2) 0.9722(2) 0.84031(18) 0.0307(4) Uani 1 1 d .
H1 H 0.4198 1.0715 0.8015 0.037 Uiso 1 1 calc R
C2 C 0.3478(3) 0.9276(3) 0.95542(19) 0.0370(5) Uani 1 1 d .
H2 H 0.3169 0.9945 0.9960 0.044 Uiso 1 1 calc R
C3 C 0.3308(3) 0.7834(3) 1.01068(18) 0.0402(5) Uani 1 1 d .
H3 H 0.2872 0.7502 1.0898 0.048 Uiso 1 1 calc R
C4 C 0.3777(3) 0.6880(2) 0.94962(18) 0.0344(4) Uani 1 1 d .
H4 H 0.3645 0.5890 0.9856 0.041 Uiso 1 1 calc R
C5 C 0.4443(2) 0.7391(2) 0.83535(16) 0.0250(4) Uani 1 1 d .
C6 C 0.5056(2) 0.64478(19) 0.76146(16) 0.0248(3) Uani 1 1 d .
H6A H 0.5337 0.5444 0.8125 0.030 Uiso 1 1 calc R
H6B H 0.4197 0.6458 0.7127 0.030 Uiso 1 1 calc R
C7 C 0.7034(2) 0.62840(19) 0.59063(17) 0.0264(4) Uani 1 1 d .
C8 C 0.5649(3) 0.6599(2) 0.51192(19) 0.0347(4) Uani 1 1 d .
H8A H 0.5344 0.7641 0.4800 0.052 Uiso 1 1 calc R
H8B H 0.4708 0.6140 0.5576 0.052 Uiso 1 1 calc R
H8C H 0.6009 0.6219 0.4477 0.052 Uiso 1 1 calc R
C9 C 0.7453(3) 0.4650(2) 0.6448(2) 0.0343(4) Uani 1 1 d .
H9A H 0.7861 0.4241 0.5829 0.051 Uiso 1 1 calc R
H9B H 0.6476 0.4223 0.6870 0.051 Uiso 1 1 calc R
H9C H 0.8291 0.4444 0.6992 0.051 Uiso 1 1 calc R
C10 C 0.8511(3) 0.6953(2) 0.5155(2) 0.0381(5) Uani 1 1 d .
H10A H 0.8266 0.8003 0.4875 0.057 Uiso 1 1 calc R
H10B H 0.8765 0.6609 0.4485 0.057 Uiso 1 1 calc R
H10C H 0.9448 0.6674 0.5624 0.057 Uiso 1 1 calc R
C11 C 0.7874(2) 0.67780(19) 0.76103(17) 0.0287(4) Uani 1 1 d .
H11A H 0.8848 0.6262 0.7311 0.034 Uiso 1 1 calc R
H11B H 0.7543 0.6157 0.8410 0.034 Uiso 1 1 calc R
C12 C 0.8329(2) 0.81478(19) 0.76762(15) 0.0240(3) Uani 1 1 d .
C13 C 0.9308(2) 0.8115(2) 0.85164(18) 0.0324(4) Uani 1 1 d .
H13 H 0.9710 0.7226 0.9063 0.039 Uiso 1 1 calc R
C14 C 0.9688(3) 0.9400(3) 0.8545(2) 0.0386(5) Uani 1 1 d .
H14 H 1.0336 0.9403 0.9125 0.046 Uiso 1 1 calc R
C15 C 0.9123(3) 1.0685(2) 0.7724(2) 0.0357(4) Uani 1 1 d .
H15 H 0.9401 1.1575 0.7716 0.043 Uiso 1 1 calc R
C16 C 0.8148(2) 1.0636(2) 0.69234(18) 0.0303(4) Uani 1 1 d .
H16 H 0.7747 1.1512 0.6362 0.036 Uiso 1 1 calc R
C17 C 0.7787(2) 1.1021(2) 0.41073(17) 0.0307(4) Uani 1 1 d .
H17A H 0.7713 1.2003 0.4125 0.046 Uiso 1 1 calc R
H17B H 0.8006 1.1033 0.3298 0.046 Uiso 1 1 calc R
H17C H 0.8672 1.0418 0.4566 0.046 Uiso 1 1 calc R

loop_
_atom_site_aniso_label
_atom_site_aniso_U_11
_atom_site_aniso_U_22
_atom_site_aniso_U_33
_atom_site_aniso_U_23
_atom_site_aniso_U_13
_atom_site_aniso_U_12
Ni1 0.02392(14) 0.01512(13) 0.02201(14) -0.00334(9) -0.00553(9) -0.00158(9)
Cl1 0.0420(3) 0.0277(2) 0.0404(3) -0.0121(2) -0.0059(2) -0.0080(2)
O1 0.0590(13) 0.0599(13) 0.0632(13) 0.0087(10) -0.0130(10) -0.0015(10)
O2 0.0934(17) 0.0812(16) 0.0624(13) -0.0127(11) -0.0119(12) -0.0619(14)
O3 0.0637(14) 0.0454(12) 0.123(2) -0.0281(13) -0.0247(14) 0.0140(10)
O4 0.118(2) 0.0969(19) 0.0782(16) -0.0606(15) 0.0299(15) -0.0611(17)
O5 0.0211(6) 0.0240(6) 0.0238(6) -0.0011(5) -0.0038(5) -0.0040(5)
N1 0.0286(8) 0.0219(7) 0.0254(7) -0.0082(6) -0.0056(6) -0.0013(6)
N2 0.0241(7) 0.0164(6) 0.0254(7) -0.0057(5) -0.0049(6) -0.0014(5)
N3 0.0275(8) 0.0218(7) 0.0256(7) -0.0066(6) -0.0053(6) -0.0050(6)
C1 0.0304(9) 0.0299(10) 0.0363(10) -0.0164(8) -0.0067(8) -0.0008(7)
C2 0.0348(10) 0.0470(12) 0.0359(11) -0.0251(10) -0.0066(8) 0.0041(9)
C3 0.0433(12) 0.0483(13) 0.0243(9) -0.0100(9) -0.0031(8) 0.0038(10)
C4 0.0379(11) 0.0321(10) 0.0259(9) -0.0024(8) -0.0033(8) 0.0010(8)
C5 0.0269(9) 0.0225(8) 0.0245(8) -0.0057(7) -0.0064(7) -0.0009(7)
C6 0.0300(9) 0.0176(8) 0.0254(8) -0.0043(6) -0.0033(7) -0.0042(6)
C7 0.0304(9) 0.0181(8) 0.0306(9) -0.0097(7) -0.0014(7) 0.0001(7)
C8 0.0443(12) 0.0301(10) 0.0338(10) -0.0169(8) -0.0093(9) 0.0035(8)
C9 0.0403(11) 0.0185(9) 0.0434(11) -0.0113(8) -0.0049(9) 0.0017(8)
C10 0.0399(11) 0.0282(10) 0.0441(12) -0.0136(9) 0.0097(9) -0.0053(8)
C11 0.0316(9) 0.0183(8) 0.0334(10) -0.0030(7) -0.0127(8) 0.0002(7)
C12 0.0229(8) 0.0246(9) 0.0240(8) -0.0076(7) -0.0024(6) -0.0024(7)
C13 0.0287(9) 0.0391(11) 0.0291(9) -0.0110(8) -0.0074(7) 0.0000(8)
C14 0.0333(10) 0.0526(13) 0.0401(11) -0.0262(10) -0.0105(9) -0.0036(9)
C15 0.0332(10) 0.0377(11) 0.0464(12) -0.0258(10) -0.0008(9) -0.0083(8)
C16 0.0339(10) 0.0232(9) 0.0356(10) -0.0109(8) -0.0019(8) -0.0068(7)
C17 0.0241(9) 0.0311(10) 0.0310(9) -0.0025(8) -0.0016(7) -0.0052(7)

loop_
_atom_type_symbol
_atom_type_description
_atom_type_scat_dispersion_real
_atom_type_scat_dispersion_imag
_atom_type_scat_source
C C 0.0033 0.0016 'International Tables Vol C Tables 4.2.6.8 and 6.1.1.4'
H H 0.0000 0.0000 'International Tables Vol C Tables 4.2.6.8 and 6.1.1.4'
N N 0.0061 0.0033 'International Tables Vol C Tables 4.2.6.8 and 6.1.1.4'
O O 0.0106 0.0060 'International Tables Vol C Tables 4.2.6.8 and 6.1.1.4'
Cl Cl 0.1484 0.1585 'International Tables Vol C Tables 4.2.6.8 and 6.1.1.4'
Ni Ni 0.3393 1.1124 'International Tables Vol C Tables 4.2.6.8 and 6.1.1.4'

loop_
_geom_angle_atom_site_label_1
_geom_angle_atom_site_label_2
_geom_angle_atom_site_label_3
_geom_angle
_geom_angle_site_symmetry_1
_geom_angle_site_symmetry_3
_geom_angle_publ_flag
O5 Ni1 O5 76.92(6) . 2_676 yes
O5 Ni1 N3 97.86(6) . . yes
O5 Ni1 N3 166.88(6) 2_676 . yes
O5 Ni1 N1 154.28(6) . . yes
O5 Ni1 N1 93.54(6) 2_676 . yes
N3 Ni1 N1 86.12(7) . . yes
O5 Ni1 N2 124.85(6) . . yes
O5 Ni1 N2 109.56(6) 2_676 . yes
N3 Ni1 N2 83.36(6) . . yes
N1 Ni1 N2 80.80(6) . . yes
O4 Cl1 O2 110.59(15) . . ?
O4 Cl1 O1 109.03(17) . . ?
O2 Cl1 O1 110.37(14) . . ?
O4 Cl1 O3 108.79(18) . . ?
O2 Cl1 O3 111.22(16) . . ?
O1 Cl1 O3 106.74(16) . . ?
C17 O5 Ni1 128.24(11) . . ?
C17 O5 Ni1 128.65(11) . 2_676 ?
Ni1 O5 Ni1 103.08(6) . 2_676 ?
C5 N1 C1 119.22(17) . . ?
C5 N1 Ni1 113.38(12) . . ?
C1 N1 Ni1 127.16(14) . . ?
C6 N2 C11 108.34(14) . . ?
C6 N2 C7 112.60(14) . . ?
C11 N2 C7 111.65(14) . . ?
C6 N2 Ni1 101.69(10) . . ?
C11 N2 Ni1 108.16(10) . . ?
C7 N2 Ni1 113.81(11) . . ?
C12 N3 C16 118.90(16) . . ?
C12 N3 Ni1 113.49(12) . . ?
C16 N3 Ni1 124.62(13) . . ?
N1 C1 C2 121.99(19) . . ?
N1 C1 H1 119.0 . . ?
C2 C1 H1 119.0 . . ?
C1 C2 C3 118.74(19) . . ?
C1 C2 H2 120.6 . . ?
C3 C2 H2 120.6 . . ?
C2 C3 C4 119.4(2) . . ?
C2 C3 H3 120.3 . . ?
C4 C3 H3 120.3 . . ?
C5 C4 C3 118.9(2) . . ?
C5 C4 H4 120.5 . . ?
C3 C4 H4 120.5 . . ?
N1 C5 C4 121.65(18) . . ?
N1 C5 C6 114.56(16) . . ?
C4 C5 C6 123.79(17) . . ?
N2 C6 C5 109.28(14) . . ?
N2 C6 H6A 109.8 . . ?
C5 C6 H6A 109.8 . . ?
N2 C6 H6B 109.8 . . ?
C5 C6 H6B 109.8 . . ?
H6A C6 H6B 108.3 . . ?
C8 C7 C10 108.21(18) . . ?
C8 C7 C9 109.26(16) . . ?
C10 C7 C9 110.09(16) . . ?
C8 C7 N2 109.52(15) . . ?
C10 C7 N2 108.17(15) . . ?
C9 C7 N2 111.52(15) . . ?
C7 C8 H8A 109.5 . . ?
C7 C8 H8B 109.5 . . ?
H8A C8 H8B 109.5 . . ?
C7 C8 H8C 109.5 . . ?
H8A C8 H8C 109.5 . . ?
H8B C8 H8C 109.5 . . ?
C7 C9 H9A 109.5 . . ?
C7 C9 H9B 109.5 . . ?
H9A C9 H9B 109.5 . . ?
C7 C9 H9C 109.5 . . ?
H9A C9 H9C 109.5 . . ?
H9B C9 H9C 109.5 . . ?
C7 C10 H10A 109.5 . . ?
C7 C10 H10B 109.5 . . ?
H10A C10 H10B 109.5 . . ?
C7 C10 H10C 109.5 . . ?
H10A C10 H10C 109.5 . . ?
H10B C10 H10C 109.5 . . ?
N2 C11 C12 114.39(14) . . ?
N2 C11 H11A 108.7 . . ?
C12 C11 H11A 108.7 . . ?
N2 C11 H11B 108.7 . . ?
C12 C11 H11B 108.7 . . ?
H11A C11 H11B 107.6 . . ?
N3 C12 C13 121.65(18) . . ?
N3 C12 C11 117.45(16) . . ?
C13 C12 C11 120.90(17) . . ?
C14 C13 C12 118.79(19) . . ?
C14 C13 H13 120.6 . . ?
C12 C13 H13 120.6 . . ?
C13 C14 C15 119.82(19) . . ?
C13 C14 H14 120.1 . . ?
C15 C14 H14 120.1 . . ?
C16 C15 C14 118.17(19) . . ?
C16 C15 H15 120.9 . . ?
C14 C15 H15 120.9 . . ?
N3 C16 C15 122.63(19) . . ?
N3 C16 H16 118.7 . . ?
C15 C16 H16 118.7 . . ?
O5 C17 H17A 109.5 . . ?
O5 C17 H17B 109.5 . . ?
H17A C17 H17B 109.5 . . ?
O5 C17 H17C 109.5 . . ?
H17A C17 H17C 109.5 . . ?
H17B C17 H17C 109.5 . . ?

loop_
_geom_bond_atom_site_label_1
_geom_bond_atom_site_label_2
_geom_bond_distance
_geom_bond_site_symmetry_2
_geom_bond_publ_flag
Ni1 O5 1.9411(13) . yes
Ni1 O5 1.9932(13) 2_676 yes
Ni1 N3 2.0396(16) . yes
Ni1 N1 2.0421(17) . yes
Ni1 N2 2.1164(15) . yes
Cl1 O4 1.409(2) . ?
Cl1 O2 1.421(2) . ?
Cl1 O1 1.431(2) . ?
Cl1 O3 1.431(2) . ?
O5 C17 1.413(2) . ?
O5 Ni1 1.9932(13) 2_676 yes
N1 C5 1.342(2) . ?
N1 C1 1.348(2) . ?
N2 C6 1.495(2) . ?
N2 C11 1.499(2) . ?
N2 C7 1.536(2) . ?
N3 C12 1.342(2) . ?
N3 C16 1.350(2) . ?
C1 C2 1.379(3) . ?
C1 H1 0.9500 . ?
C2 C3 1.383(3) . ?
C2 H2 0.9500 . ?
C3 C4 1.384(3) . ?
C3 H3 0.9500 . ?
C4 C5 1.383(3) . ?
C4 H4 0.9500 . ?
C5 C6 1.511(3) . ?
C6 H6A 0.9900 . ?
C6 H6B 0.9900 . ?
C7 C8 1.530(3) . ?
C7 C10 1.532(3) . ?
C7 C9 1.535(3) . ?
C8 H8A 0.9800 . ?
C8 H8B 0.9800 . ?
C8 H8C 0.9800 . ?
C9 H9A 0.9800 . ?
C9 H9B 0.9800 . ?
C9 H9C 0.9800 . ?
C10 H10A 0.9800 . ?
C10 H10B 0.9800 . ?
C10 H10C 0.9800 . ?
C11 C12 1.507(3) . ?
C11 H11A 0.9900 . ?
C11 H11B 0.9900 . ?
C12 C13 1.387(3) . ?
C13 C14 1.382(3) . ?
C13 H13 0.9500 . ?
C14 C15 1.386(3) . ?
C14 H14 0.9500 . ?
C15 C16 1.374(3) . ?
C15 H15 0.9500 . ?
C16 H16 0.9500 . ?
C17 H17A 0.9800 . ?
C17 H17B 0.9800 . ?
C17 H17C 0.9800 . ?
